data_7015303
loop_
_publ_author_name
'Redmond, Michael P.'
'Cornet, Stephanie M.'
'Woodall, Sean D.'
'Whittaker, Daniel'
'Collison, David'
'Helliwell, Madeleine'
'Natrajan, Louise S.'

_publ_section_title
;
 Probing the local coordination environment and nuclearity of
 uranyl(VI) complexes in non-aqueous media by emission spectroscopy.
;
_journal_issue 15
_journal_name_full 'Dalton transactions (Cambridge, England : 2003)'
_journal_page_first 3914
_journal_page_last 3926
_journal_paper_doi 10.1039/c0dt01464h
_journal_volume 40
_journal_year 2011
_chemical_formula_moiety 'C66 H73 N2 O7 P5 U, 0.5(C4 H10 O)'
_chemical_formula_sum 'C68 H78 N2 O7.5 P5 U'
_chemical_formula_weight 1436.20
_chemical_name_common 'Compound 5'
_chemical_name_systematic
;
?
;
_space_group_IT_number 2
_symmetry_cell_setting triclinic
_symmetry_space_group_name_Hall '-P 1'
_symmetry_space_group_name_H-M 'P -1'
_atom_sites_solution_hydrogens geom
_atom_sites_solution_primary direct
_atom_sites_solution_secondary difmap
_audit_creation_method SHELXL-97
_cell_angle_alpha 96.380(5)
_cell_angle_beta 92.738(5)
_cell_angle_gamma 110.122(5)
_cell_formula_units_Z 2
_cell_length_a 9.849(5)
_cell_length_b 13.004(5)
_cell_length_c 26.892(5)
_cell_measurement_reflns_used 1021
_cell_measurement_temperature 100(2)
_cell_measurement_theta_max 22.31
_cell_measurement_theta_min 2.27
_cell_volume 3200(2)
_computing_cell_refinement 'Bruker SMART'
_computing_data_collection 'Bruker SMART'
_computing_data_reduction 'Bruker SAINT'
_computing_molecular_graphics 'Bruker SHELXTL'
_computing_publication_material 'Bruker SHELXTL'
_computing_structure_refinement 'SHELXL-97 (Sheldrick, 1997)'
_computing_structure_solution 'SHELXS-97 (Sheldrick, 1990)'
_diffrn_ambient_temperature 100(2)
_diffrn_measured_fraction_theta_full 0.985
_diffrn_measured_fraction_theta_max 0.985
_diffrn_measurement_device_type 'CCD area detector'
_diffrn_measurement_method 'phi and omega scans'
_diffrn_radiation_monochromator graphite
_diffrn_radiation_source 'fine-focus sealed tube'
_diffrn_radiation_type MoK\a
_diffrn_radiation_wavelength 0.71069
_diffrn_reflns_av_R_equivalents 0.0448
_diffrn_reflns_av_sigmaI/netI 0.0746
_diffrn_reflns_limit_h_max 12
_diffrn_reflns_limit_h_min -12
_diffrn_reflns_limit_k_max 16
_diffrn_reflns_limit_k_min -16
_diffrn_reflns_limit_l_max 33
_diffrn_reflns_limit_l_min -33
_diffrn_reflns_number 25835
_diffrn_reflns_theta_full 26.38
_diffrn_reflns_theta_max 26.38
_diffrn_reflns_theta_min 1.68
_exptl_absorpt_coefficient_mu 2.716
_exptl_absorpt_correction_T_max 1.000
_exptl_absorpt_correction_T_min 0.733
_exptl_absorpt_correction_type multi-scan
_exptl_absorpt_process_details SADABS
_exptl_crystal_colour yellow
_exptl_crystal_density_diffrn 1.490
_exptl_crystal_density_method 'not measured'
_exptl_crystal_description plate
_exptl_crystal_F_000 1454
_exptl_crystal_size_max 0.25
_exptl_crystal_size_mid 0.20
_exptl_crystal_size_min 0.10
_refine_diff_density_max 1.534
_refine_diff_density_min -1.264
_refine_diff_density_rms 0.129
_refine_ls_extinction_method none
_refine_ls_goodness_of_fit_ref 1.031
_refine_ls_hydrogen_treatment constr
_refine_ls_matrix_type full
_refine_ls_number_parameters 757
_refine_ls_number_reflns 12910
_refine_ls_number_restraints 0
_refine_ls_restrained_S_all 1.031
_refine_ls_R_factor_all 0.0557
_refine_ls_R_factor_gt 0.0442
_refine_ls_shift/su_max 0.003
_refine_ls_shift/su_mean 0.000
_refine_ls_structure_factor_coef Fsqd
_refine_ls_weighting_details 'calc w=1/[\s^2^(Fo^2^)+(0.0372P)^2^+0.3871P] where P=(Fo^2^+2Fc^2^)/3'
_refine_ls_weighting_scheme calc
_refine_ls_wR_factor_gt 0.0866
_refine_ls_wR_factor_ref 0.0903
_reflns_number_gt 11156
_reflns_number_total 12910
_reflns_threshold_expression >2sigma(I)
_cod_data_source_file c0dt01464h.txt
_cod_data_source_block z:\s2793\work\s2793abs
_cod_depositor_comments
;
The following automatic conversions were performed:
'_symmetry_cell_setting' value 'Triclinic' changed to 'triclinic'
according to '/home/saulius/struct/CIF-dictionaries/cif_core.dic'
dictionary named 'cif_core.dic' version 2.4.1 from 2010-06-29.

Automatic conversion script
Id: cif_fix_enum 1555 2011-01-17 13:19:09Z saulius 
;
_cod_original_sg_symbol_H-M P-1
_cod_original_formula_sum 'C68 H78 N2 O7.50 P5 U'
_cod_database_code 7015303

loop_
_symmetry_equiv_pos_as_xyz
'x, y, z'
'-x, -y, -z'

loop_
_atom_site_label
_atom_site_type_symbol
_atom_site_fract_x
_atom_site_fract_y
_atom_site_fract_z
_atom_site_U_iso_or_equiv
_atom_site_adp_type
_atom_site_occupancy
_atom_site_symmetry_multiplicity
_atom_site_calc_flag
_atom_site_refinement_flags
_atom_site_disorder_assembly
_atom_site_disorder_group
U1 U 0.707808(19) 0.307609(14) 0.742014(7) 0.01249(6) Uani 1 1 d . . .
P1 P 0.89752(14) 0.34331(10) 0.86570(4) 0.0162(3) Uani 1 1 d . . .
P2 P 0.87025(14) 0.53606(10) 0.84181(5) 0.0180(3) Uani 1 1 d . . .
P3 P 0.57911(13) 0.45685(10) 0.65721(5) 0.0151(3) Uani 1 1 d . . .
P4 P 0.57194(13) 0.25713(10) 0.61004(5) 0.0159(3) Uani 1 1 d . . .
P5 P 0.68684(13) 0.00702(9) 0.73208(5) 0.0145(3) Uani 1 1 d . . .
O1 O 0.7815(3) 0.2780(2) 0.82373(12) 0.0191(7) Uani 1 1 d . . .
O2 O 0.7685(4) 0.4775(3) 0.79537(12) 0.0214(8) Uani 1 1 d . . .
O3 O 0.6926(3) 0.4503(2) 0.69531(11) 0.0169(7) Uani 1 1 d . . .
O4 O 0.6235(3) 0.2208(3) 0.65664(12) 0.0198(7) Uani 1 1 d . . .
O5 O 0.6794(3) 0.1217(2) 0.73958(11) 0.0149(7) Uani 1 1 d . . .
O6 O 0.5266(3) 0.2771(3) 0.75719(12) 0.0198(7) Uani 1 1 d . . .
O7 O 0.8895(3) 0.3384(3) 0.72679(12) 0.0202(7) Uani 1 1 d . . .
N1 N 0.9698(4) 0.4736(3) 0.86366(14) 0.0172(9) Uani 1 1 d . . .
N2 N 0.4995(4) 0.3497(3) 0.61716(14) 0.0171(9) Uani 1 1 d . . .
C1 C 1.0437(5) 0.2902(4) 0.86569(17) 0.0170(10) Uani 1 1 d . . .
C2 C 1.1600(6) 0.3356(4) 0.8376(2) 0.0288(12) Uani 1 1 d . . .
H2 H 1.1655 0.3971 0.8219 0.035 Uiso 1 1 calc R . .
C3 C 1.2671(6) 0.2896(5) 0.8328(2) 0.0361(14) Uani 1 1 d . . .
H3 H 1.3443 0.3197 0.8139 0.043 Uiso 1 1 calc R . .
C4 C 1.2587(6) 0.1989(5) 0.8561(2) 0.0409(16) Uani 1 1 d . . .
H4 H 1.3308 0.1681 0.8530 0.049 Uiso 1 1 calc R . .
C5 C 1.1445(7) 0.1532(5) 0.8842(2) 0.0415(16) Uani 1 1 d . . .
H5 H 1.1400 0.0922 0.9000 0.050 Uiso 1 1 calc R . .
C6 C 1.0367(6) 0.1987(4) 0.8886(2) 0.0288(12) Uani 1 1 d . . .
H6 H 0.9591 0.1674 0.9071 0.035 Uiso 1 1 calc R . .
C7 C 0.8145(5) 0.3168(4) 0.92381(17) 0.0169(10) Uani 1 1 d . . .
C8 C 0.6695(6) 0.2533(4) 0.9231(2) 0.0303(13) Uani 1 1 d . . .
H8 H 0.6152 0.2196 0.8927 0.036 Uiso 1 1 calc R . .
C9 C 0.6050(6) 0.2398(5) 0.9677(2) 0.0407(16) Uani 1 1 d . . .
H9 H 0.5077 0.1959 0.9671 0.049 Uiso 1 1 calc R . .
C10 C 0.6829(6) 0.2902(5) 1.0126(2) 0.0376(15) Uani 1 1 d . . .
H10 H 0.6386 0.2804 1.0424 0.045 Uiso 1 1 calc R . .
C11 C 0.8260(6) 0.3553(5) 1.0139(2) 0.0312(13) Uani 1 1 d . . .
H11 H 0.8787 0.3914 1.0443 0.037 Uiso 1 1 calc R . .
C12 C 0.8912(6) 0.3668(5) 0.96963(19) 0.0283(12) Uani 1 1 d . . .
H12 H 0.9893 0.4092 0.9706 0.034 Uiso 1 1 calc R . .
C13 C 0.7608(5) 0.5668(4) 0.88913(18) 0.0201(11) Uani 1 1 d . . .
C14 C 0.6120(6) 0.5142(5) 0.8835(2) 0.0407(15) Uani 1 1 d . . .
H14 H 0.5681 0.4671 0.8541 0.049 Uiso 1 1 calc R . .
C15 C 0.5278(7) 0.5306(6) 0.9208(3) 0.0549(19) Uani 1 1 d . . .
H15 H 0.4276 0.4948 0.9163 0.066 Uiso 1 1 calc R . .
C16 C 0.5904(8) 0.5993(5) 0.9644(2) 0.0435(16) Uani 1 1 d . . .
H16 H 0.5331 0.6090 0.9897 0.052 Uiso 1 1 calc R . .
C17 C 0.7362(7) 0.6533(6) 0.9706(2) 0.0524(19) Uani 1 1 d . . .
H17 H 0.7788 0.7011 0.9999 0.063 Uiso 1 1 calc R . .
C18 C 0.8212(7) 0.6372(6) 0.9332(2) 0.0467(18) Uani 1 1 d . . .
H18 H 0.9211 0.6746 0.9377 0.056 Uiso 1 1 calc R . .
C19 C 0.9882(5) 0.6680(4) 0.82783(18) 0.0193(11) Uani 1 1 d . . .
C20 C 1.1142(6) 0.7322(4) 0.8571(2) 0.0342(14) Uani 1 1 d . . .
H20 H 1.1463 0.7047 0.8840 0.041 Uiso 1 1 calc R . .
C21 C 1.1933(6) 0.8372(5) 0.8468(2) 0.0369(14) Uani 1 1 d . . .
H21 H 1.2770 0.8801 0.8672 0.044 Uiso 1 1 calc R . .
C22 C 1.1489(6) 0.8781(4) 0.8069(2) 0.0320(13) Uani 1 1 d . . .
H22 H 1.2011 0.9491 0.8004 0.038 Uiso 1 1 calc R . .
C23 C 1.0266(6) 0.8133(5) 0.7763(2) 0.0347(14) Uani 1 1 d . . .
H23 H 0.9975 0.8397 0.7485 0.042 Uiso 1 1 calc R . .
C24 C 0.9466(5) 0.7085(4) 0.7869(2) 0.0254(12) Uani 1 1 d . . .
H24 H 0.8639 0.6653 0.7661 0.030 Uiso 1 1 calc R . .
C25 C 0.4412(5) 0.4909(4) 0.68974(18) 0.0189(11) Uani 1 1 d . . .
C26 C 0.4713(6) 0.5369(4) 0.74012(18) 0.0217(11) Uani 1 1 d . . .
H26 H 0.5632 0.5526 0.7563 0.026 Uiso 1 1 calc R . .
C27 C 0.3643(6) 0.5592(4) 0.7661(2) 0.0266(12) Uani 1 1 d . . .
H27 H 0.3844 0.5899 0.7997 0.032 Uiso 1 1 calc R . .
C28 C 0.2279(6) 0.5361(4) 0.7422(2) 0.0294(13) Uani 1 1 d . . .
H28 H 0.1564 0.5514 0.7597 0.035 Uiso 1 1 calc R . .
C29 C 0.1972(6) 0.4904(4) 0.6923(2) 0.0318(13) Uani 1 1 d . . .
H29 H 0.1053 0.4751 0.6762 0.038 Uiso 1 1 calc R . .
C30 C 0.3038(5) 0.4673(4) 0.6662(2) 0.0233(11) Uani 1 1 d . . .
H30 H 0.2828 0.4358 0.6327 0.028 Uiso 1 1 calc R . .
C31 C 0.6667(5) 0.5709(4) 0.62331(17) 0.0160(10) Uani 1 1 d . . .
C32 C 0.8006(5) 0.6506(4) 0.64198(19) 0.0207(11) Uani 1 1 d . . .
H32 H 0.8452 0.6454 0.6724 0.025 Uiso 1 1 calc R . .
C33 C 0.8672(6) 0.7364(4) 0.6159(2) 0.0283(12) Uani 1 1 d . . .
H33 H 0.9566 0.7889 0.6288 0.034 Uiso 1 1 calc R . .
C34 C 0.8024(6) 0.7455(4) 0.5709(2) 0.0293(13) Uani 1 1 d . . .
H34 H 0.8474 0.8042 0.5535 0.035 Uiso 1 1 calc R . .
C35 C 0.6710(6) 0.6673(5) 0.5517(2) 0.0300(13) Uani 1 1 d . . .
H35 H 0.6275 0.6729 0.5212 0.036 Uiso 1 1 calc R . .
C36 C 0.6032(5) 0.5804(4) 0.57767(18) 0.0210(11) Uani 1 1 d . . .
H36 H 0.5143 0.5278 0.5644 0.025 Uiso 1 1 calc R . .
C37 C 0.7251(5) 0.2986(4) 0.57245(18) 0.0176(10) Uani 1 1 d . . .
C38 C 0.7099(6) 0.3341(4) 0.52614(18) 0.0233(11) Uani 1 1 d . . .
H38 H 0.6209 0.3367 0.5145 0.028 Uiso 1 1 calc R . .
C39 C 0.8268(6) 0.3655(4) 0.4973(2) 0.0286(13) Uani 1 1 d . . .
H39 H 0.8161 0.3896 0.4665 0.034 Uiso 1 1 calc R . .
C40 C 0.9591(6) 0.3611(4) 0.5142(2) 0.0293(13) Uani 1 1 d . . .
H40 H 1.0368 0.3805 0.4946 0.035 Uiso 1 1 calc R . .
C41 C 0.9753(5) 0.3282(4) 0.5600(2) 0.0276(12) Uani 1 1 d . . .
H41 H 1.0650 0.3267 0.5716 0.033 Uiso 1 1 calc R . .
C42 C 0.8598(5) 0.2970(4) 0.58962(19) 0.0211(11) Uani 1 1 d . . .
H42 H 0.8725 0.2751 0.6207 0.025 Uiso 1 1 calc R . .
C43 C 0.4367(5) 0.1404(4) 0.57208(17) 0.0185(10) Uani 1 1 d . . .
C44 C 0.3098(5) 0.1486(4) 0.55089(19) 0.0245(12) Uani 1 1 d . . .
H44 H 0.2941 0.2154 0.5560 0.029 Uiso 1 1 calc R . .
C45 C 0.2073(6) 0.0583(5) 0.5225(2) 0.0341(14) Uani 1 1 d . . .
H45 H 0.1228 0.0644 0.5084 0.041 Uiso 1 1 calc R . .
C46 C 0.2294(7) -0.0422(4) 0.51463(19) 0.0354(15) Uani 1 1 d . . .
H46 H 0.1601 -0.1031 0.4954 0.043 Uiso 1 1 calc R . .
C47 C 0.3544(7) -0.0503(4) 0.5356(2) 0.0385(15) Uani 1 1 d . . .
H47 H 0.3696 -0.1173 0.5306 0.046 Uiso 1 1 calc R . .
C48 C 0.4583(6) 0.0402(4) 0.56417(19) 0.0293(13) Uani 1 1 d . . .
H48 H 0.5429 0.0338 0.5781 0.035 Uiso 1 1 calc R . .
C49 C 0.8529(5) 0.0095(4) 0.70425(17) 0.0164(10) Uani 1 1 d . . .
H49 H 0.8585 -0.0647 0.7018 0.020 Uiso 1 1 calc R . .
C50 C 0.9858(5) 0.0911(4) 0.73809(18) 0.0210(11) Uani 1 1 d . . .
H50A H 0.9721 0.1614 0.7456 0.025 Uiso 1 1 calc R . .
H50B H 0.9930 0.0626 0.7696 0.025 Uiso 1 1 calc R . .
C51 C 1.1264(5) 0.1094(4) 0.71342(19) 0.0266(12) Uani 1 1 d . . .
H51A H 1.1454 0.0407 0.7088 0.032 Uiso 1 1 calc R . .
H51B H 1.2063 0.1636 0.7352 0.032 Uiso 1 1 calc R . .
C52 C 1.1177(5) 0.1495(4) 0.6629(2) 0.0280(12) Uani 1 1 d . . .
H52A H 1.1036 0.2200 0.6676 0.034 Uiso 1 1 calc R . .
H52B H 1.2082 0.1600 0.6477 0.034 Uiso 1 1 calc R . .
C53 C 0.9930(5) 0.0663(4) 0.6281(2) 0.0287(12) Uani 1 1 d . . .
H53A H 1.0121 -0.0020 0.6210 0.034 Uiso 1 1 calc R . .
H53B H 0.9866 0.0948 0.5966 0.034 Uiso 1 1 calc R . .
C54 C 0.8489(5) 0.0423(4) 0.65116(18) 0.0203(11) Uani 1 1 d . . .
H54A H 0.7747 -0.0170 0.6295 0.024 Uiso 1 1 calc R . .
H54B H 0.8218 0.1075 0.6526 0.024 Uiso 1 1 calc R . .
C55 C 0.5331(5) -0.0790(4) 0.68913(17) 0.0157(10) Uani 1 1 d . . .
H55 H 0.5398 -0.0398 0.6597 0.019 Uiso 1 1 calc R . .
C56 C 0.5256(5) -0.1959(4) 0.66783(18) 0.0201(11) Uani 1 1 d . . .
H56A H 0.6163 -0.1921 0.6542 0.024 Uiso 1 1 calc R . .
H56B H 0.5115 -0.2419 0.6946 0.024 Uiso 1 1 calc R . .
C57 C 0.4006(5) -0.2471(4) 0.62674(19) 0.0240(12) Uani 1 1 d . . .
H57A H 0.3929 -0.3226 0.6155 0.029 Uiso 1 1 calc R . .
H57B H 0.4216 -0.2062 0.5983 0.029 Uiso 1 1 calc R . .
C58 C 0.2561(5) -0.2471(4) 0.6445(2) 0.0289(13) Uani 1 1 d . . .
H58A H 0.2274 -0.2972 0.6693 0.035 Uiso 1 1 calc R . .
H58B H 0.1822 -0.2737 0.6162 0.035 Uiso 1 1 calc R . .
C59 C 0.2653(5) -0.1318(4) 0.66724(19) 0.0238(11) Uani 1 1 d . . .
H59A H 0.2810 -0.0840 0.6412 0.029 Uiso 1 1 calc R . .
H59B H 0.1740 -0.1360 0.6806 0.029 Uiso 1 1 calc R . .
C60 C 0.3882(5) -0.0825(4) 0.70906(19) 0.0218(11) Uani 1 1 d . . .
H60A H 0.3688 -0.1268 0.7364 0.026 Uiso 1 1 calc R . .
H60B H 0.3940 -0.0083 0.7219 0.026 Uiso 1 1 calc R . .
C61 C 0.6908(5) -0.0411(4) 0.79239(17) 0.0178(10) Uani 1 1 d . . .
H61 H 0.7898 -0.0025 0.8083 0.021 Uiso 1 1 calc R . .
C62 C 0.6639(6) -0.1647(4) 0.79115(19) 0.0248(12) Uani 1 1 d . . .
H62A H 0.5645 -0.2071 0.7779 0.030 Uiso 1 1 calc R . .
H62B H 0.7279 -0.1853 0.7690 0.030 Uiso 1 1 calc R . .
C63 C 0.6904(6) -0.1921(5) 0.8434(2) 0.0353(14) Uani 1 1 d . . .
H63A H 0.6706 -0.2708 0.8418 0.042 Uiso 1 1 calc R . .
H63B H 0.7914 -0.1535 0.8559 0.042 Uiso 1 1 calc R . .
C64 C 0.5934(6) -0.1582(4) 0.8790(2) 0.0332(13) Uani 1 1 d . . .
H64A H 0.4928 -0.2029 0.8684 0.040 Uiso 1 1 calc R . .
H64B H 0.6157 -0.1723 0.9126 0.040 Uiso 1 1 calc R . .
C65 C 0.6130(6) -0.0373(4) 0.88043(19) 0.0288(12) Uani 1 1 d . . .
H65A H 0.7101 0.0076 0.8952 0.035 Uiso 1 1 calc R . .
H65B H 0.5442 -0.0203 0.9015 0.035 Uiso 1 1 calc R . .
C66 C 0.5904(6) -0.0081(4) 0.82791(18) 0.0247(12) Uani 1 1 d . . .
H66A H 0.6105 0.0708 0.8299 0.030 Uiso 1 1 calc R . .
H66B H 0.4900 -0.0463 0.8146 0.030 Uiso 1 1 calc R . .
O1S O 0.0756(7) 1.0186(6) 1.0021(3) 0.088(2) Uani 0.50 1 d P . .
C1S C 0.0756(7) 1.0186(6) 1.0021(3) 0.088(2) Uani 0.50 1 d P . .
C2S C 0.1279(11) 0.9327(7) 0.9822(3) 0.079(3) Uani 1 1 d . . .
C3S C 0.2805(18) 0.9815(13) 0.9796(5) 0.065(4) Uani 0.50 1 d P . .

loop_
_atom_site_aniso_label
_atom_site_aniso_U_11
_atom_site_aniso_U_22
_atom_site_aniso_U_33
_atom_site_aniso_U_23
_atom_site_aniso_U_13
_atom_site_aniso_U_12
U1 0.01382(9) 0.01098(9) 0.01260(9) 0.00048(6) -0.00067(6) 0.00487(7)
P1 0.0214(7) 0.0163(6) 0.0123(6) 0.0016(5) -0.0005(5) 0.0087(5)
P2 0.0252(7) 0.0134(6) 0.0149(6) -0.0016(5) -0.0037(5) 0.0079(5)
P3 0.0189(6) 0.0115(6) 0.0151(6) 0.0007(5) -0.0019(5) 0.0064(5)
P4 0.0198(6) 0.0130(6) 0.0140(6) -0.0003(5) -0.0018(5) 0.0056(5)
P5 0.0152(6) 0.0111(6) 0.0177(6) 0.0024(5) 0.0004(5) 0.0052(5)
O1 0.0258(19) 0.0141(17) 0.0174(18) 0.0003(14) -0.0025(15) 0.0079(15)
O2 0.031(2) 0.0149(17) 0.0166(18) -0.0027(14) -0.0100(15) 0.0095(15)
O3 0.0238(18) 0.0099(16) 0.0170(17) 0.0015(13) -0.0017(14) 0.0067(14)
O4 0.0263(19) 0.0157(17) 0.0187(18) -0.0015(14) -0.0026(15) 0.0107(15)
O5 0.0206(17) 0.0103(15) 0.0135(17) 0.0013(13) -0.0001(14) 0.0054(14)
O6 0.0166(17) 0.0200(18) 0.0230(19) 0.0011(15) 0.0025(15) 0.0070(14)
O7 0.0212(18) 0.0182(18) 0.0222(19) 0.0051(14) 0.0023(15) 0.0073(15)
N1 0.021(2) 0.014(2) 0.013(2) -0.0033(16) -0.0048(17) 0.0053(17)
N2 0.016(2) 0.014(2) 0.018(2) -0.0012(16) -0.0050(17) 0.0027(17)
C1 0.019(3) 0.017(2) 0.014(2) -0.0034(19) -0.005(2) 0.008(2)
C2 0.028(3) 0.022(3) 0.034(3) 0.001(2) 0.006(2) 0.007(2)
C3 0.023(3) 0.033(3) 0.043(4) -0.009(3) 0.009(3) 0.001(3)
C4 0.024(3) 0.056(4) 0.043(4) -0.017(3) -0.008(3) 0.023(3)
C5 0.059(4) 0.046(4) 0.036(4) 0.006(3) -0.005(3) 0.041(3)
C6 0.034(3) 0.035(3) 0.025(3) 0.008(2) 0.002(2) 0.021(3)
C7 0.018(2) 0.020(3) 0.016(2) 0.001(2) 0.001(2) 0.011(2)
C8 0.023(3) 0.035(3) 0.026(3) -0.004(2) 0.001(2) 0.005(2)
C9 0.028(3) 0.047(4) 0.042(4) 0.000(3) 0.020(3) 0.006(3)
C10 0.044(4) 0.051(4) 0.023(3) 0.007(3) 0.013(3) 0.022(3)
C11 0.037(3) 0.040(3) 0.018(3) 0.002(2) -0.001(2) 0.016(3)
C12 0.021(3) 0.039(3) 0.023(3) 0.009(2) 0.000(2) 0.007(2)
C13 0.026(3) 0.016(2) 0.020(3) 0.005(2) 0.000(2) 0.009(2)
C14 0.030(3) 0.037(4) 0.044(4) -0.001(3) 0.007(3) -0.001(3)
C15 0.047(4) 0.049(4) 0.064(5) 0.007(4) 0.031(4) 0.006(3)
C16 0.062(5) 0.039(4) 0.043(4) 0.013(3) 0.025(3) 0.031(3)
C17 0.048(4) 0.083(5) 0.032(4) -0.018(4) -0.002(3) 0.039(4)
C18 0.031(3) 0.074(5) 0.033(4) -0.020(3) -0.007(3) 0.024(3)
C19 0.027(3) 0.013(2) 0.019(3) -0.001(2) 0.004(2) 0.010(2)
C20 0.040(3) 0.025(3) 0.028(3) 0.005(2) -0.003(3) -0.001(3)
C21 0.041(4) 0.026(3) 0.032(3) -0.002(3) -0.003(3) 0.000(3)
C22 0.035(3) 0.023(3) 0.041(4) 0.011(3) 0.018(3) 0.010(3)
C23 0.029(3) 0.042(4) 0.046(4) 0.026(3) 0.015(3) 0.021(3)
C24 0.021(3) 0.029(3) 0.029(3) 0.006(2) 0.003(2) 0.013(2)
C25 0.025(3) 0.010(2) 0.024(3) 0.005(2) 0.008(2) 0.007(2)
C26 0.028(3) 0.018(3) 0.019(3) 0.002(2) 0.006(2) 0.007(2)
C27 0.038(3) 0.014(3) 0.026(3) 0.001(2) 0.011(3) 0.007(2)
C28 0.028(3) 0.026(3) 0.039(3) 0.012(3) 0.019(3) 0.012(2)
C29 0.021(3) 0.030(3) 0.044(4) 0.009(3) 0.009(3) 0.007(2)
C30 0.020(3) 0.020(3) 0.028(3) 0.006(2) 0.002(2) 0.005(2)
C31 0.018(2) 0.015(2) 0.020(3) -0.0003(19) 0.002(2) 0.013(2)
C32 0.020(3) 0.021(3) 0.022(3) 0.004(2) -0.003(2) 0.009(2)
C33 0.020(3) 0.023(3) 0.039(3) 0.004(2) 0.000(2) 0.004(2)
C34 0.027(3) 0.029(3) 0.036(3) 0.015(3) 0.012(3) 0.011(3)
C35 0.029(3) 0.039(3) 0.027(3) 0.015(3) 0.002(2) 0.016(3)
C36 0.015(2) 0.025(3) 0.023(3) 0.004(2) -0.003(2) 0.008(2)
C37 0.021(3) 0.011(2) 0.018(3) -0.0009(19) -0.001(2) 0.003(2)
C38 0.026(3) 0.018(3) 0.021(3) 0.000(2) 0.001(2) 0.003(2)
C39 0.042(3) 0.014(3) 0.022(3) 0.001(2) 0.003(3) 0.001(2)
C40 0.026(3) 0.019(3) 0.036(3) -0.001(2) 0.008(3) 0.000(2)
C41 0.020(3) 0.023(3) 0.039(3) 0.003(2) 0.000(2) 0.007(2)
C42 0.024(3) 0.014(2) 0.022(3) 0.002(2) 0.002(2) 0.002(2)
C43 0.024(3) 0.014(2) 0.013(2) 0.0033(19) 0.003(2) 0.001(2)
C44 0.022(3) 0.022(3) 0.025(3) 0.005(2) 0.000(2) 0.003(2)
C45 0.028(3) 0.034(3) 0.026(3) 0.001(3) -0.004(2) -0.004(3)
C46 0.054(4) 0.015(3) 0.016(3) -0.002(2) -0.004(3) -0.012(3)
C47 0.068(4) 0.008(3) 0.029(3) -0.005(2) -0.009(3) 0.004(3)
C48 0.047(4) 0.017(3) 0.025(3) 0.002(2) -0.008(3) 0.014(3)
C49 0.016(2) 0.009(2) 0.024(3) 0.0021(19) 0.003(2) 0.0045(19)
C50 0.020(3) 0.021(3) 0.019(3) -0.002(2) -0.003(2) 0.005(2)
C51 0.015(3) 0.025(3) 0.033(3) -0.005(2) 0.001(2) 0.001(2)
C52 0.023(3) 0.024(3) 0.033(3) 0.004(2) 0.010(2) 0.002(2)
C53 0.031(3) 0.030(3) 0.028(3) 0.007(2) 0.009(2) 0.012(3)
C54 0.021(3) 0.020(3) 0.020(3) 0.003(2) 0.006(2) 0.007(2)
C55 0.015(2) 0.016(2) 0.018(3) 0.0027(19) 0.000(2) 0.008(2)
C56 0.021(3) 0.017(3) 0.022(3) -0.001(2) 0.002(2) 0.008(2)
C57 0.022(3) 0.019(3) 0.027(3) -0.006(2) -0.003(2) 0.006(2)
C58 0.024(3) 0.022(3) 0.036(3) -0.009(2) -0.005(2) 0.006(2)
C59 0.018(3) 0.028(3) 0.026(3) -0.004(2) -0.001(2) 0.012(2)
C60 0.019(3) 0.021(3) 0.024(3) -0.004(2) 0.000(2) 0.009(2)
C61 0.017(2) 0.014(2) 0.018(3) -0.0005(19) -0.003(2) 0.001(2)
C62 0.029(3) 0.024(3) 0.026(3) 0.009(2) 0.005(2) 0.013(2)
C63 0.045(4) 0.030(3) 0.039(4) 0.018(3) 0.007(3) 0.019(3)
C64 0.036(3) 0.031(3) 0.036(3) 0.018(3) 0.008(3) 0.011(3)
C65 0.036(3) 0.031(3) 0.018(3) 0.009(2) 0.007(2) 0.009(3)
C66 0.029(3) 0.022(3) 0.025(3) 0.006(2) 0.008(2) 0.009(2)
O1S 0.111(6) 0.071(5) 0.098(6) 0.034(4) 0.043(6) 0.043(5)
C1S 0.111(6) 0.071(5) 0.098(6) 0.034(4) 0.043(6) 0.043(5)
C2S 0.120(8) 0.050(5) 0.083(6) 0.025(5) 0.036(6) 0.041(5)
C3S 0.077(12) 0.063(10) 0.046(9) 0.005(8) -0.019(8) 0.015(9)

loop_
_atom_type_symbol
_atom_type_description
_atom_type_scat_dispersion_real
_atom_type_scat_dispersion_imag
_atom_type_scat_source
C C 0.0033 0.0016 'International Tables Vol C Tables 4.2.6.8 and 6.1.1.4'
H H 0.0000 0.0000 'International Tables Vol C Tables 4.2.6.8 and 6.1.1.4'
N N 0.0061 0.0033 'International Tables Vol C Tables 4.2.6.8 and 6.1.1.4'
O O 0.0106 0.0060 'International Tables Vol C Tables 4.2.6.8 and 6.1.1.4'
P P 0.1023 0.0942 'International Tables Vol C Tables 4.2.6.8 and 6.1.1.4'
U U -9.6767 9.6646 'International Tables Vol C Tables 4.2.6.8 and 6.1.1.4'

loop_
_geom_angle_atom_site_label_1
_geom_angle_atom_site_label_2
_geom_angle_atom_site_label_3
_geom_angle
_geom_angle_site_symmetry_1
_geom_angle_site_symmetry_3
_geom_angle_publ_flag
O6 U1 O7 179.90(17) . . ?
O6 U1 O5 89.78(13) . . ?
O7 U1 O5 90.32(12) . . ?
O6 U1 O2 87.89(13) . . ?
O7 U1 O2 92.04(13) . . ?
O5 U1 O2 144.17(11) . . ?
O6 U1 O1 91.31(13) . . ?
O7 U1 O1 88.74(13) . . ?
O5 U1 O1 71.50(10) . . ?
O2 U1 O1 72.81(10) . . ?
O6 U1 O3 91.42(13) . . ?
O7 U1 O3 88.48(13) . . ?
O5 U1 O3 146.46(11) . . ?
O2 U1 O3 69.36(11) . . ?
O1 U1 O3 141.93(10) . . ?
O6 U1 O4 90.57(13) . . ?
O7 U1 O4 89.44(13) . . ?
O5 U1 O4 72.89(10) . . ?
O2 U1 O4 142.85(11) . . ?
O1 U1 O4 144.34(11) . . ?
O3 U1 O4 73.58(10) . . ?
O1 P1 N1 116.20(19) . . ?
O1 P1 C1 109.7(2) . . ?
N1 P1 C1 106.4(2) . . ?
O1 P1 C7 106.2(2) . . ?
N1 P1 C7 111.0(2) . . ?
C1 P1 C7 107.0(2) . . ?
O2 P2 N1 116.90(19) . . ?
O2 P2 C19 108.1(2) . . ?
N1 P2 C19 108.0(2) . . ?
O2 P2 C13 107.0(2) . . ?
N1 P2 C13 110.5(2) . . ?
C19 P2 C13 105.8(2) . . ?
O3 P3 N2 117.23(19) . . ?
O3 P3 C25 109.1(2) . . ?
N2 P3 C25 107.7(2) . . ?
O3 P3 C31 107.3(2) . . ?
N2 P3 C31 108.2(2) . . ?
C25 P3 C31 106.9(2) . . ?
O4 P4 N2 118.09(19) . . ?
O4 P4 C43 109.9(2) . . ?
N2 P4 C43 105.0(2) . . ?
O4 P4 C37 106.9(2) . . ?
N2 P4 C37 111.0(2) . . ?
C43 P4 C37 105.2(2) . . ?
O5 P5 C61 109.1(2) . . ?
O5 P5 C55 107.39(19) . . ?
C61 P5 C55 113.6(2) . . ?
O5 P5 C49 110.35(19) . . ?
C61 P5 C49 107.7(2) . . ?
C55 P5 C49 108.7(2) . . ?
P1 O1 U1 135.88(18) . . ?
P2 O2 U1 137.14(18) . . ?
P3 O3 U1 133.27(18) . . ?
P4 O4 U1 134.52(18) . . ?
P5 O5 U1 168.63(19) . . ?
P2 N1 P1 118.2(2) . . ?
P4 N2 P3 118.0(2) . . ?
C6 C1 C2 119.2(5) . . ?
C6 C1 P1 121.5(4) . . ?
C2 C1 P1 119.0(4) . . ?
C3 C2 C1 120.4(5) . . ?
C3 C2 H2 119.8 . . ?
C1 C2 H2 119.8 . . ?
C4 C3 C2 119.6(5) . . ?
C4 C3 H3 120.2 . . ?
C2 C3 H3 120.2 . . ?
C3 C4 C5 120.7(5) . . ?
C3 C4 H4 119.6 . . ?
C5 C4 H4 119.6 . . ?
C4 C5 C6 119.7(6) . . ?
C4 C5 H5 120.1 . . ?
C6 C5 H5 120.1 . . ?
C1 C6 C5 120.4(5) . . ?
C1 C6 H6 119.8 . . ?
C5 C6 H6 119.8 . . ?
C8 C7 C12 118.4(5) . . ?
C8 C7 P1 120.6(4) . . ?
C12 C7 P1 120.8(4) . . ?
C7 C8 C9 120.0(5) . . ?
C7 C8 H8 120.0 . . ?
C9 C8 H8 120.0 . . ?
C10 C9 C8 120.7(6) . . ?
C10 C9 H9 119.7 . . ?
C8 C9 H9 119.7 . . ?
C9 C10 C11 120.0(5) . . ?
C9 C10 H10 120.0 . . ?
C11 C10 H10 120.0 . . ?
C10 C11 C12 119.4(5) . . ?
C10 C11 H11 120.3 . . ?
C12 C11 H11 120.3 . . ?
C11 C12 C7 121.5(5) . . ?
C11 C12 H12 119.2 . . ?
C7 C12 H12 119.2 . . ?
C14 C13 C18 117.5(5) . . ?
C14 C13 P2 120.1(4) . . ?
C18 C13 P2 122.3(4) . . ?
C15 C14 C13 120.9(6) . . ?
C15 C14 H14 119.5 . . ?
C13 C14 H14 119.5 . . ?
C16 C15 C14 120.4(6) . . ?
C16 C15 H15 119.8 . . ?
C14 C15 H15 119.8 . . ?
C17 C16 C15 119.9(6) . . ?
C17 C16 H16 120.0 . . ?
C15 C16 H16 120.0 . . ?
C16 C17 C18 119.8(6) . . ?
C16 C17 H17 120.1 . . ?
C18 C17 H17 120.1 . . ?
C13 C18 C17 121.4(6) . . ?
C13 C18 H18 119.3 . . ?
C17 C18 H18 119.3 . . ?
C24 C19 C20 118.5(5) . . ?
C24 C19 P2 117.9(4) . . ?
C20 C19 P2 123.6(4) . . ?
C19 C20 C21 120.7(5) . . ?
C19 C20 H20 119.7 . . ?
C21 C20 H20 119.7 . . ?
C22 C21 C20 120.4(6) . . ?
C22 C21 H21 119.8 . . ?
C20 C21 H21 119.8 . . ?
C21 C22 C23 119.5(5) . . ?
C21 C22 H22 120.3 . . ?
C23 C22 H22 120.3 . . ?
C22 C23 C24 120.1(5) . . ?
C22 C23 H23 119.9 . . ?
C24 C23 H23 119.9 . . ?
C19 C24 C23 120.8(5) . . ?
C19 C24 H24 119.6 . . ?
C23 C24 H24 119.6 . . ?
C30 C25 C26 119.4(5) . . ?
C30 C25 P3 121.1(4) . . ?
C26 C25 P3 119.4(4) . . ?
C27 C26 C25 119.9(5) . . ?
C27 C26 H26 120.0 . . ?
C25 C26 H26 120.0 . . ?
C28 C27 C26 120.2(5) . . ?
C28 C27 H27 119.9 . . ?
C26 C27 H27 119.9 . . ?
C27 C28 C29 120.2(5) . . ?
C27 C28 H28 119.9 . . ?
C29 C28 H28 119.9 . . ?
C28 C29 C30 119.7(5) . . ?
C28 C29 H29 120.1 . . ?
C30 C29 H29 120.1 . . ?
C25 C30 C29 120.5(5) . . ?
C25 C30 H30 119.7 . . ?
C29 C30 H30 119.7 . . ?
C36 C31 C32 118.4(4) . . ?
C36 C31 P3 120.7(4) . . ?
C32 C31 P3 120.9(4) . . ?
C33 C32 C31 120.7(5) . . ?
C33 C32 H32 119.6 . . ?
C31 C32 H32 119.6 . . ?
C32 C33 C34 120.4(5) . . ?
C32 C33 H33 119.8 . . ?
C34 C33 H33 119.8 . . ?
C35 C34 C33 119.7(5) . . ?
C35 C34 H34 120.2 . . ?
C33 C34 H34 120.2 . . ?
C34 C35 C36 120.4(5) . . ?
C34 C35 H35 119.8 . . ?
C36 C35 H35 119.8 . . ?
C35 C36 C31 120.5(5) . . ?
C35 C36 H36 119.8 . . ?
C31 C36 H36 119.8 . . ?
C42 C37 C38 118.9(5) . . ?
C42 C37 P4 120.7(4) . . ?
C38 C37 P4 120.4(4) . . ?
C39 C38 C37 120.4(5) . . ?
C39 C38 H38 119.8 . . ?
C37 C38 H38 119.8 . . ?
C40 C39 C38 120.0(5) . . ?
C40 C39 H39 120.0 . . ?
C38 C39 H39 120.0 . . ?
C41 C40 C39 119.8(5) . . ?
C41 C40 H40 120.1 . . ?
C39 C40 H40 120.1 . . ?
C40 C41 C42 121.1(5) . . ?
C40 C41 H41 119.5 . . ?
C42 C41 H41 119.5 . . ?
C37 C42 C41 119.7(5) . . ?
C37 C42 H42 120.1 . . ?
C41 C42 H42 120.1 . . ?
C48 C43 C44 119.1(5) . . ?
C48 C43 P4 119.7(4) . . ?
C44 C43 P4 121.2(4) . . ?
C45 C44 C43 120.3(5) . . ?
C45 C44 H44 119.9 . . ?
C43 C44 H44 119.9 . . ?
C44 C45 C46 120.4(5) . . ?
C44 C45 H45 119.8 . . ?
C46 C45 H45 119.8 . . ?
C47 C46 C45 119.3(5) . . ?
C47 C46 H46 120.4 . . ?
C45 C46 H46 120.4 . . ?
C46 C47 C48 120.7(5) . . ?
C46 C47 H47 119.7 . . ?
C48 C47 H47 119.7 . . ?
C47 C48 C43 120.2(5) . . ?
C47 C48 H48 119.9 . . ?
C43 C48 H48 119.9 . . ?
C54 C49 C50 111.2(4) . . ?
C54 C49 P5 109.4(3) . . ?
C50 C49 P5 109.6(3) . . ?
C54 C49 H49 108.9 . . ?
C50 C49 H49 108.9 . . ?
P5 C49 H49 108.9 . . ?
C51 C50 C49 112.1(4) . . ?
C51 C50 H50A 109.2 . . ?
C49 C50 H50A 109.2 . . ?
C51 C50 H50B 109.2 . . ?
C49 C50 H50B 109.2 . . ?
H50A C50 H50B 107.9 . . ?
C50 C51 C52 111.0(4) . . ?
C50 C51 H51A 109.4 . . ?
C52 C51 H51A 109.4 . . ?
C50 C51 H51B 109.4 . . ?
C52 C51 H51B 109.4 . . ?
H51A C51 H51B 108.0 . . ?
C53 C52 C51 110.5(4) . . ?
C53 C52 H52A 109.5 . . ?
C51 C52 H52A 109.5 . . ?
C53 C52 H52B 109.5 . . ?
C51 C52 H52B 109.5 . . ?
H52A C52 H52B 108.1 . . ?
C52 C53 C54 111.8(4) . . ?
C52 C53 H53A 109.3 . . ?
C54 C53 H53A 109.3 . . ?
C52 C53 H53B 109.3 . . ?
C54 C53 H53B 109.3 . . ?
H53A C53 H53B 107.9 . . ?
C53 C54 C49 113.5(4) . . ?
C53 C54 H54A 108.9 . . ?
C49 C54 H54A 108.9 . . ?
C53 C54 H54B 108.9 . . ?
C49 C54 H54B 108.9 . . ?
H54A C54 H54B 107.7 . . ?
C56 C55 C60 110.5(4) . . ?
C56 C55 P5 118.9(3) . . ?
C60 C55 P5 112.1(3) . . ?
C56 C55 H55 104.6 . . ?
C60 C55 H55 104.6 . . ?
P5 C55 H55 104.6 . . ?
C57 C56 C55 110.2(4) . . ?
C57 C56 H56A 109.6 . . ?
C55 C56 H56A 109.6 . . ?
C57 C56 H56B 109.6 . . ?
C55 C56 H56B 109.6 . . ?
H56A C56 H56B 108.1 . . ?
C56 C57 C58 112.5(4) . . ?
C56 C57 H57A 109.1 . . ?
C58 C57 H57A 109.1 . . ?
C56 C57 H57B 109.1 . . ?
C58 C57 H57B 109.1 . . ?
H57A C57 H57B 107.8 . . ?
C57 C58 C59 111.7(4) . . ?
C57 C58 H58A 109.3 . . ?
C59 C58 H58A 109.3 . . ?
C57 C58 H58B 109.3 . . ?
C59 C58 H58B 109.3 . . ?
H58A C58 H58B 107.9 . . ?
C60 C59 C58 111.3(4) . . ?
C60 C59 H59A 109.4 . . ?
C58 C59 H59A 109.4 . . ?
C60 C59 H59B 109.4 . . ?
C58 C59 H59B 109.4 . . ?
H59A C59 H59B 108.0 . . ?
C59 C60 C55 110.2(4) . . ?
C59 C60 H60A 109.6 . . ?
C55 C60 H60A 109.6 . . ?
C59 C60 H60B 109.6 . . ?
C55 C60 H60B 109.6 . . ?
H60A C60 H60B 108.1 . . ?
C62 C61 C66 109.4(4) . . ?
C62 C61 P5 116.0(3) . . ?
C66 C61 P5 113.0(3) . . ?
C62 C61 H61 105.8 . . ?
C66 C61 H61 105.8 . . ?
P5 C61 H61 105.8 . . ?
C63 C62 C61 111.0(4) . . ?
C63 C62 H62A 109.4 . . ?
C61 C62 H62A 109.4 . . ?
C63 C62 H62B 109.4 . . ?
C61 C62 H62B 109.4 . . ?
H62A C62 H62B 108.0 . . ?
C64 C63 C62 110.4(4) . . ?
C64 C63 H63A 109.6 . . ?
C62 C63 H63A 109.6 . . ?
C64 C63 H63B 109.6 . . ?
C62 C63 H63B 109.6 . . ?
H63A C63 H63B 108.1 . . ?
C65 C64 C63 111.8(4) . . ?
C65 C64 H64A 109.3 . . ?
C63 C64 H64A 109.3 . . ?
C65 C64 H64B 109.3 . . ?
C63 C64 H64B 109.3 . . ?
H64A C64 H64B 107.9 . . ?
C64 C65 C66 111.7(4) . . ?
C64 C65 H65A 109.3 . . ?
C66 C65 H65A 109.3 . . ?
C64 C65 H65B 109.3 . . ?
C66 C65 H65B 109.3 . . ?
H65A C65 H65B 107.9 . . ?
C65 C66 C61 110.7(4) . . ?
C65 C66 H66A 109.5 . . ?
C61 C66 H66A 109.5 . . ?
C65 C66 H66B 109.5 . . ?
C61 C66 H66B 109.5 . . ?
H66A C66 H66B 108.1 . . ?
C1S O1S O1S 0.0(6) 2_577 2_577 ?
C1S O1S C2S 111.3(9) 2_577 . ?
O1S O1S C2S 111.3(9) 2_577 . ?
C3S C2S O1S 108.0(9) . . ?

loop_
_geom_bond_atom_site_label_1
_geom_bond_atom_site_label_2
_geom_bond_distance
_geom_bond_site_symmetry_2
_geom_bond_publ_flag
U1 O6 1.769(3) . ?
U1 O7 1.773(3) . ?
U1 O5 2.329(3) . ?
U1 O2 2.367(3) . ?
U1 O1 2.394(3) . ?
U1 O3 2.395(3) . ?
U1 O4 2.415(3) . ?
P1 O1 1.515(3) . ?
P1 N1 1.604(4) . ?
P1 C1 1.798(5) . ?
P1 C7 1.810(5) . ?
P2 O2 1.513(3) . ?
P2 N1 1.602(4) . ?
P2 C19 1.802(5) . ?
P2 C13 1.804(5) . ?
P3 O3 1.510(3) . ?
P3 N2 1.597(4) . ?
P3 C25 1.802(5) . ?
P3 C31 1.809(5) . ?
P4 O4 1.512(3) . ?
P4 N2 1.596(4) . ?
P4 C43 1.804(5) . ?
P4 C37 1.815(5) . ?
P5 O5 1.510(3) . ?
P5 C61 1.806(5) . ?
P5 C55 1.805(5) . ?
P5 C49 1.823(5) . ?
C1 C6 1.383(7) . ?
C1 C2 1.396(7) . ?
C2 C3 1.386(7) . ?
C2 H2 0.9300 . ?
C3 C4 1.377(8) . ?
C3 H3 0.9300 . ?
C4 C5 1.380(8) . ?
C4 H4 0.9300 . ?
C5 C6 1.386(7) . ?
C5 H5 0.9300 . ?
C6 H6 0.9300 . ?
C7 C8 1.379(7) . ?
C7 C12 1.381(7) . ?
C8 C9 1.383(7) . ?
C8 H8 0.9300 . ?
C9 C10 1.366(8) . ?
C9 H9 0.9300 . ?
C10 C11 1.368(8) . ?
C10 H10 0.9300 . ?
C11 C12 1.377(7) . ?
C11 H11 0.9300 . ?
C12 H12 0.9300 . ?
C13 C14 1.380(7) . ?
C13 C18 1.383(7) . ?
C14 C15 1.375(8) . ?
C14 H14 0.9300 . ?
C15 C16 1.368(9) . ?
C15 H15 0.9300 . ?
C16 C17 1.356(9) . ?
C16 H16 0.9300 . ?
C17 C18 1.382(8) . ?
C17 H17 0.9300 . ?
C18 H18 0.9300 . ?
C19 C24 1.376(7) . ?
C19 C20 1.380(7) . ?
C20 C21 1.386(7) . ?
C20 H20 0.9300 . ?
C21 C22 1.367(8) . ?
C21 H21 0.9300 . ?
C22 C23 1.374(8) . ?
C22 H22 0.9300 . ?
C23 C24 1.388(7) . ?
C23 H23 0.9300 . ?
C24 H24 0.9300 . ?
C25 C30 1.384(7) . ?
C25 C26 1.393(7) . ?
C26 C27 1.385(7) . ?
C26 H26 0.9300 . ?
C27 C28 1.380(7) . ?
C27 H27 0.9300 . ?
C28 C29 1.380(8) . ?
C28 H28 0.9300 . ?
C29 C30 1.387(7) . ?
C29 H29 0.9300 . ?
C30 H30 0.9300 . ?
C31 C36 1.388(6) . ?
C31 C32 1.395(6) . ?
C32 C33 1.371(7) . ?
C32 H32 0.9300 . ?
C33 C34 1.378(7) . ?
C33 H33 0.9300 . ?
C34 C35 1.374(7) . ?
C34 H34 0.9300 . ?
C35 C36 1.382(7) . ?
C35 H35 0.9300 . ?
C36 H36 0.9300 . ?
C37 C42 1.392(6) . ?
C37 C38 1.394(7) . ?
C38 C39 1.388(7) . ?
C38 H38 0.9300 . ?
C39 C40 1.381(7) . ?
C39 H39 0.9300 . ?
C40 C41 1.368(7) . ?
C40 H40 0.9300 . ?
C41 C42 1.389(7) . ?
C41 H41 0.9300 . ?
C42 H42 0.9300 . ?
C43 C48 1.387(7) . ?
C43 C44 1.391(7) . ?
C44 C45 1.376(7) . ?
C44 H44 0.9300 . ?
C45 C46 1.392(8) . ?
C45 H45 0.9300 . ?
C46 C47 1.372(8) . ?
C46 H46 0.9300 . ?
C47 C48 1.385(7) . ?
C47 H47 0.9300 . ?
C48 H48 0.9300 . ?
C49 C54 1.537(6) . ?
C49 C50 1.544(6) . ?
C49 H49 0.9800 . ?
C50 C51 1.520(6) . ?
C50 H50A 0.9700 . ?
C50 H50B 0.9700 . ?
C51 C52 1.518(7) . ?
C51 H51A 0.9700 . ?
C51 H51B 0.9700 . ?
C52 C53 1.517(7) . ?
C52 H52A 0.9700 . ?
C52 H52B 0.9700 . ?
C53 C54 1.522(6) . ?
C53 H53A 0.9700 . ?
C53 H53B 0.9700 . ?
C54 H54A 0.9700 . ?
C54 H54B 0.9700 . ?
C55 C56 1.540(6) . ?
C55 C60 1.536(6) . ?
C55 H55 0.9800 . ?
C56 C57 1.524(6) . ?
C56 H56A 0.9700 . ?
C56 H56B 0.9700 . ?
C57 C58 1.523(7) . ?
C57 H57A 0.9700 . ?
C57 H57B 0.9700 . ?
C58 C59 1.526(7) . ?
C58 H58A 0.9700 . ?
C58 H58B 0.9700 . ?
C59 C60 1.522(6) . ?
C59 H59A 0.9700 . ?
C59 H59B 0.9700 . ?
C60 H60A 0.9700 . ?
C60 H60B 0.9700 . ?
C61 C62 1.532(6) . ?
C61 C66 1.538(6) . ?
C61 H61 0.9800 . ?
C62 C63 1.520(7) . ?
C62 H62A 0.9700 . ?
C62 H62B 0.9700 . ?
C63 C64 1.519(7) . ?
C63 H63A 0.9700 . ?
C63 H63B 0.9700 . ?
C64 C65 1.513(7) . ?
C64 H64A 0.9700 . ?
C64 H64B 0.9700 . ?
C65 C66 1.528(7) . ?
C65 H65A 0.9700 . ?
C65 H65B 0.9700 . ?
C66 H66A 0.9700 . ?
C66 H66B 0.9700 . ?
O1S C1S 1.393(13) 2_577 ?
O1S O1S 1.393(13) 2_577 ?
O1S C2S 1.445(10) . ?
C2S C3S 1.425(17) . ?

loop_
_geom_torsion_atom_site_label_1
_geom_torsion_atom_site_label_2
_geom_torsion_atom_site_label_3
_geom_torsion_atom_site_label_4
_geom_torsion
_geom_torsion_site_symmetry_1
_geom_torsion_site_symmetry_2
_geom_torsion_site_symmetry_3
_geom_torsion_site_symmetry_4
_geom_torsion_publ_flag
N1 P1 O1 U1 17.4(3) . . . . ?
C1 P1 O1 U1 -103.3(3) . . . . ?
C7 P1 O1 U1 141.4(3) . . . . ?
O6 U1 O1 P1 -126.5(3) . . . . ?
O7 U1 O1 P1 53.4(3) . . . . ?
O5 U1 O1 P1 144.2(3) . . . . ?
O2 U1 O1 P1 -39.1(3) . . . . ?
O3 U1 O1 P1 -32.5(4) . . . . ?
O4 U1 O1 P1 140.7(2) . . . . ?
N1 P2 O2 U1 0.6(4) . . . . ?
C19 P2 O2 U1 122.6(3) . . . . ?
C13 P2 O2 U1 -123.8(3) . . . . ?
O6 U1 O2 P2 121.2(3) . . . . ?
O7 U1 O2 P2 -58.9(3) . . . . ?
O5 U1 O2 P2 34.5(4) . . . . ?
O1 U1 O2 P2 29.1(3) . . . . ?
O3 U1 O2 P2 -146.5(3) . . . . ?
O4 U1 O2 P2 -150.7(2) . . . . ?
N2 P3 O3 U1 -39.4(3) . . . . ?
C25 P3 O3 U1 83.3(3) . . . . ?
C31 P3 O3 U1 -161.3(2) . . . . ?
O6 U1 O3 P3 -45.1(3) . . . . ?
O7 U1 O3 P3 135.0(3) . . . . ?
O5 U1 O3 P3 46.7(4) . . . . ?
O2 U1 O3 P3 -132.3(3) . . . . ?
O1 U1 O3 P3 -139.0(2) . . . . ?
O4 U1 O3 P3 45.1(2) . . . . ?
N2 P4 O4 U1 -27.5(3) . . . . ?
C43 P4 O4 U1 -147.8(3) . . . . ?
C37 P4 O4 U1 98.5(3) . . . . ?
O6 U1 O4 P4 81.8(3) . . . . ?
O7 U1 O4 P4 -98.1(3) . . . . ?
O5 U1 O4 P4 171.4(3) . . . . ?
O2 U1 O4 P4 -5.5(4) . . . . ?
O1 U1 O4 P4 174.8(2) . . . . ?
O3 U1 O4 P4 -9.5(2) . . . . ?
C61 P5 O5 U1 126.8(10) . . . . ?
C55 P5 O5 U1 -109.7(10) . . . . ?
C49 P5 O5 U1 8.6(10) . . . . ?
O6 U1 O5 P5 161.0(10) . . . . ?
O7 U1 O5 P5 -19.0(10) . . . . ?
O2 U1 O5 P5 -112.9(10) . . . . ?
O1 U1 O5 P5 -107.5(10) . . . . ?
O3 U1 O5 P5 68.8(10) . . . . ?
O4 U1 O5 P5 70.3(10) . . . . ?
O2 P2 N1 P1 -42.1(3) . . . . ?
C19 P2 N1 P1 -164.2(2) . . . . ?
C13 P2 N1 P1 80.5(3) . . . . ?
O1 P1 N1 P2 33.8(3) . . . . ?
C1 P1 N1 P2 156.2(2) . . . . ?
C7 P1 N1 P2 -87.7(3) . . . . ?
O4 P4 N2 P3 46.4(3) . . . . ?
C43 P4 N2 P3 169.2(2) . . . . ?
C37 P4 N2 P3 -77.5(3) . . . . ?
O3 P3 N2 P4 -16.3(3) . . . . ?
C25 P3 N2 P4 -139.7(3) . . . . ?
C31 P3 N2 P4 105.1(3) . . . . ?
O1 P1 C1 C6 -82.7(4) . . . . ?
N1 P1 C1 C6 150.9(4) . . . . ?
C7 P1 C1 C6 32.1(5) . . . . ?
O1 P1 C1 C2 90.7(4) . . . . ?
N1 P1 C1 C2 -35.8(4) . . . . ?
C7 P1 C1 C2 -154.5(4) . . . . ?
C6 C1 C2 C3 -0.2(8) . . . . ?
P1 C1 C2 C3 -173.7(4) . . . . ?
C1 C2 C3 C4 -0.3(8) . . . . ?
C2 C3 C4 C5 0.2(9) . . . . ?
C3 C4 C5 C6 0.3(9) . . . . ?
C2 C1 C6 C5 0.7(8) . . . . ?
P1 C1 C6 C5 174.0(4) . . . . ?
C4 C5 C6 C1 -0.8(9) . . . . ?
O1 P1 C7 C8 -3.7(5) . . . . ?
N1 P1 C7 C8 123.5(4) . . . . ?
C1 P1 C7 C8 -120.8(4) . . . . ?
O1 P1 C7 C12 -178.5(4) . . . . ?
N1 P1 C7 C12 -51.3(5) . . . . ?
C1 P1 C7 C12 64.4(4) . . . . ?
C12 C7 C8 C9 -0.8(8) . . . . ?
P1 C7 C8 C9 -175.7(4) . . . . ?
C7 C8 C9 C10 1.1(9) . . . . ?
C8 C9 C10 C11 0.2(9) . . . . ?
C9 C10 C11 C12 -1.7(9) . . . . ?
C10 C11 C12 C7 2.0(8) . . . . ?
C8 C7 C12 C11 -0.7(8) . . . . ?
P1 C7 C12 C11 174.2(4) . . . . ?
O2 P2 C13 C14 15.9(5) . . . . ?
N1 P2 C13 C14 -112.4(4) . . . . ?
C19 P2 C13 C14 131.0(4) . . . . ?
O2 P2 C13 C18 -168.1(5) . . . . ?
N1 P2 C13 C18 63.6(5) . . . . ?
C19 P2 C13 C18 -53.0(5) . . . . ?
C18 C13 C14 C15 -0.8(9) . . . . ?
P2 C13 C14 C15 175.4(5) . . . . ?
C13 C14 C15 C16 -0.3(10) . . . . ?
C14 C15 C16 C17 1.3(10) . . . . ?
C15 C16 C17 C18 -1.1(10) . . . . ?
C14 C13 C18 C17 0.9(9) . . . . ?
P2 C13 C18 C17 -175.2(5) . . . . ?
C16 C17 C18 C13 0.0(10) . . . . ?
O2 P2 C19 C24 17.9(4) . . . . ?
N1 P2 C19 C24 145.3(4) . . . . ?
C13 P2 C19 C24 -96.5(4) . . . . ?
O2 P2 C19 C20 -165.0(4) . . . . ?
N1 P2 C19 C20 -37.7(5) . . . . ?
C13 P2 C19 C20 80.6(5) . . . . ?
C24 C19 C20 C21 2.9(8) . . . . ?
P2 C19 C20 C21 -174.2(4) . . . . ?
C19 C20 C21 C22 -1.2(9) . . . . ?
C20 C21 C22 C23 -1.3(9) . . . . ?
C21 C22 C23 C24 1.9(8) . . . . ?
C20 C19 C24 C23 -2.3(8) . . . . ?
P2 C19 C24 C23 175.0(4) . . . . ?
C22 C23 C24 C19 -0.1(8) . . . . ?
O3 P3 C25 C30 -158.5(4) . . . . ?
N2 P3 C25 C30 -30.3(4) . . . . ?
C31 P3 C25 C30 85.8(4) . . . . ?
O3 P3 C25 C26 18.4(4) . . . . ?
N2 P3 C25 C26 146.7(4) . . . . ?
C31 P3 C25 C26 -97.3(4) . . . . ?
C30 C25 C26 C27 -0.4(7) . . . . ?
P3 C25 C26 C27 -177.4(4) . . . . ?
C25 C26 C27 C28 -0.1(7) . . . . ?
C26 C27 C28 C29 0.2(8) . . . . ?
C27 C28 C29 C30 0.2(8) . . . . ?
C26 C25 C30 C29 0.8(7) . . . . ?
P3 C25 C30 C29 177.7(4) . . . . ?
C28 C29 C30 C25 -0.7(8) . . . . ?
O3 P3 C31 C36 162.8(4) . . . . ?
N2 P3 C31 C36 35.5(4) . . . . ?
C25 P3 C31 C36 -80.3(4) . . . . ?
O3 P3 C31 C32 -16.2(4) . . . . ?
N2 P3 C31 C32 -143.6(4) . . . . ?
C25 P3 C31 C32 100.7(4) . . . . ?
C36 C31 C32 C33 0.4(7) . . . . ?
P3 C31 C32 C33 179.5(4) . . . . ?
C31 C32 C33 C34 0.2(8) . . . . ?
C32 C33 C34 C35 -0.6(8) . . . . ?
C33 C34 C35 C36 0.5(8) . . . . ?
C34 C35 C36 C31 0.1(8) . . . . ?
C32 C31 C36 C35 -0.5(7) . . . . ?
P3 C31 C36 C35 -179.6(4) . . . . ?
O4 P4 C37 C42 -2.4(4) . . . . ?
N2 P4 C37 C42 127.7(4) . . . . ?
C43 P4 C37 C42 -119.2(4) . . . . ?
O4 P4 C37 C38 178.5(4) . . . . ?
N2 P4 C37 C38 -51.5(4) . . . . ?
C43 P4 C37 C38 61.7(4) . . . . ?
C42 C37 C38 C39 1.0(7) . . . . ?
P4 C37 C38 C39 -179.8(4) . . . . ?
C37 C38 C39 C40 0.4(7) . . . . ?
C38 C39 C40 C41 -1.6(7) . . . . ?
C39 C40 C41 C42 1.2(8) . . . . ?
C38 C37 C42 C41 -1.4(7) . . . . ?
P4 C37 C42 C41 179.5(4) . . . . ?
C40 C41 C42 C37 0.3(7) . . . . ?
O4 P4 C43 C48 -43.9(5) . . . . ?
N2 P4 C43 C48 -171.9(4) . . . . ?
C37 P4 C43 C48 70.9(4) . . . . ?
O4 P4 C43 C44 135.4(4) . . . . ?
N2 P4 C43 C44 7.5(5) . . . . ?
C37 P4 C43 C44 -109.8(4) . . . . ?
C48 C43 C44 C45 0.0(8) . . . . ?
P4 C43 C44 C45 -179.3(4) . . . . ?
C43 C44 C45 C46 0.0(8) . . . . ?
C44 C45 C46 C47 0.1(8) . . . . ?
C45 C46 C47 C48 -0.3(9) . . . . ?
C46 C47 C48 C43 0.3(9) . . . . ?
C44 C43 C48 C47 -0.1(8) . . . . ?
P4 C43 C48 C47 179.2(4) . . . . ?
O5 P5 C49 C54 -64.9(4) . . . . ?
C61 P5 C49 C54 176.1(3) . . . . ?
C55 P5 C49 C54 52.7(4) . . . . ?
O5 P5 C49 C50 57.3(4) . . . . ?
C61 P5 C49 C50 -61.8(4) . . . . ?
C55 P5 C49 C50 174.8(3) . . . . ?
C54 C49 C50 C51 -50.8(5) . . . . ?
P5 C49 C50 C51 -171.8(3) . . . . ?
C49 C50 C51 C52 56.5(5) . . . . ?
C50 C51 C52 C53 -58.8(6) . . . . ?
C51 C52 C53 C54 56.4(6) . . . . ?
C52 C53 C54 C49 -52.2(6) . . . . ?
C50 C49 C54 C53 48.8(5) . . . . ?
P5 C49 C54 C53 169.9(3) . . . . ?
O5 P5 C55 C56 170.3(3) . . . . ?
C61 P5 C55 C56 -69.0(4) . . . . ?
C49 P5 C55 C56 50.9(4) . . . . ?
O5 P5 C55 C60 -58.7(4) . . . . ?
C61 P5 C55 C60 62.0(4) . . . . ?
C49 P5 C55 C60 -178.1(3) . . . . ?
C60 C55 C56 C57 57.0(5) . . . . ?
P5 C55 C56 C57 -171.4(3) . . . . ?
C55 C56 C57 C58 -54.6(6) . . . . ?
C56 C57 C58 C59 53.4(6) . . . . ?
C57 C58 C59 C60 -54.4(6) . . . . ?
C58 C59 C60 C55 57.0(6) . . . . ?
C56 C55 C60 C59 -58.5(5) . . . . ?
P5 C55 C60 C59 166.4(3) . . . . ?
O5 P5 C61 C62 166.7(3) . . . . ?
C55 P5 C61 C62 46.9(4) . . . . ?
C49 P5 C61 C62 -73.5(4) . . . . ?
O5 P5 C61 C66 39.1(4) . . . . ?
C55 P5 C61 C66 -80.7(4) . . . . ?
C49 P5 C61 C66 158.9(3) . . . . ?
C66 C61 C62 C63 -58.5(5) . . . . ?
P5 C61 C62 C63 172.2(4) . . . . ?
C61 C62 C63 C64 57.9(6) . . . . ?
C62 C63 C64 C65 -55.6(6) . . . . ?
C63 C64 C65 C66 54.7(6) . . . . ?
C64 C65 C66 C61 -55.2(6) . . . . ?
C62 C61 C66 C65 56.6(5) . . . . ?
P5 C61 C66 C65 -172.5(3) . . . . ?
C1S O1S C2S C3S 170.1(10) 2_577 . . . ?
O1S O1S C2S C3S 170.1(10) 2_577 . . . ?
